data_7150468
loop_
_publ_author_name
'Oddershede, Jette'
'Henriksen, Lars'
'Larsen, Sine'

_publ_section_title
;
 Relations between 77Se NMR chemical shifts of (phenylseleno)benzenes
 and their molecular structures derived from nine X-ray crystal
 structures
;
_journal_issue 6
_journal_name_full 'Organic &amp;  Biomolecular Chemistry'
_journal_page_first 1053
_journal_paper_doi 10.1039/b211130f
_journal_volume 1
_journal_year 2003
_chemical_formula_moiety 'C14 H14 O Se'
_chemical_formula_sum 'C14 H14 O Se'
_chemical_formula_weight 277.21
_chemical_name_common 2
_chemical_name_systematic
; 
2,3-dimethyl-4-(phenylseleno)phenol 
;
_space_group_IT_number 2
_symmetry_cell_setting triclinic
_symmetry_space_group_name_Hall '-P 1'
_symmetry_space_group_name_H-M 'P -1'
_atom_sites_solution_hydrogens geom
_atom_sites_solution_primary direct
_atom_sites_solution_secondary difmap
_cell_angle_alpha 83.594(14)
_cell_angle_beta 73.236(16)
_cell_angle_gamma 86.000(14)
_cell_formula_units_Z 2
_cell_length_a 7.2242(15)
_cell_length_b 7.9556(11)
_cell_length_c 11.007(2)
_cell_measurement_reflns_used 20
_cell_measurement_temperature 122.0(5)
_cell_measurement_theta_max 42.57
_cell_measurement_theta_min 39.52
_cell_volume 601.47(19)
_computing_cell_refinement 'CAD4 Express (1994)'
_computing_data_collection 'CAD4 Express (1994)'
_computing_data_reduction 'DREADD (Blessing 1987)'
_computing_molecular_graphics 'ORTEPII (Johnson, 1976)'
_computing_publication_material 'SHELXL-97 (Sheldrick, 1997)'
_computing_structure_refinement 'SHELXL-97 (Sheldrick, 1997)'
_computing_structure_solution 'SHELXS-97 (Sheldrick, 1990)'
_diffrn_ambient_temperature 122.0(5)
_diffrn_measured_fraction_theta_full 1.000
_diffrn_measured_fraction_theta_max 1.000
_diffrn_measurement_device_type 'Enraf-Nonius CAD4'
_diffrn_measurement_method \w--2\q
_diffrn_radiation_monochromator graphite
_diffrn_radiation_source 'fine-focus sealed tube'
_diffrn_radiation_type CuK\a
_diffrn_radiation_wavelength 1.54180
_diffrn_reflns_av_R_equivalents 0.0489
_diffrn_reflns_av_sigmaI/netI 0.0374
_diffrn_reflns_limit_h_max 9
_diffrn_reflns_limit_h_min -9
_diffrn_reflns_limit_k_max 9
_diffrn_reflns_limit_k_min -9
_diffrn_reflns_limit_l_max 13
_diffrn_reflns_limit_l_min -13
_diffrn_reflns_number 4817
_diffrn_reflns_theta_full 74.85
_diffrn_reflns_theta_max 74.85
_diffrn_reflns_theta_min 4.21
_diffrn_standards_decay_% 2.0
_diffrn_standards_interval_time 167
_diffrn_standards_number 5
_exptl_absorpt_coefficient_mu 4.014
_exptl_absorpt_correction_T_max 0.199
_exptl_absorpt_correction_T_min 0.030
_exptl_absorpt_correction_type integration
_exptl_absorpt_process_details '(DeTitta, 1985)'
_exptl_crystal_colour colourless
_exptl_crystal_density_diffrn 1.531
_exptl_crystal_density_method 'not measured'
_exptl_crystal_description 'thin plate'
_exptl_crystal_F_000 280
_exptl_crystal_size_max 0.30
_exptl_crystal_size_mid 0.20
_exptl_crystal_size_min 0.03
_refine_diff_density_max 0.264
_refine_diff_density_min -1.127
_refine_diff_density_rms 0.082
_refine_ls_extinction_method none
_refine_ls_goodness_of_fit_ref 1.134
_refine_ls_hydrogen_treatment mixed
_refine_ls_matrix_type full
_refine_ls_number_parameters 148
_refine_ls_number_reflns 2454
_refine_ls_number_restraints 0
_refine_ls_restrained_S_all 1.134
_refine_ls_R_factor_all 0.0250
_refine_ls_R_factor_gt 0.0247
_refine_ls_shift/su_max 0.001
_refine_ls_shift/su_mean 0.000
_refine_ls_structure_factor_coef Fsqd
_refine_ls_weighting_details 'calc w=1/[\s^2^(Fo^2^)+(0.0275P)^2^+0.4290P] where P=(Fo^2^+2Fc^2^)/3'
_refine_ls_weighting_scheme calc
_refine_ls_wR_factor_gt 0.0677
_refine_ls_wR_factor_ref 0.0678
_reflns_number_gt 2419
_reflns_number_total 2454
_reflns_threshold_expression >2sigma(I)
_cod_data_source_file b211130f.txt
_cod_data_source_block 2
_cod_original_cell_volume 601.5(2)
_cod_database_code 7150468

loop_
_symmetry_equiv_pos_as_xyz
'x, y, z'
'-x, -y, -z'

loop_
_atom_site_label
_atom_site_type_symbol
_atom_site_fract_x
_atom_site_fract_y
_atom_site_fract_z
_atom_site_U_iso_or_equiv
_atom_site_adp_type
_atom_site_occupancy
_atom_site_symmetry_multiplicity
_atom_site_calc_flag
_atom_site_refinement_flags
_atom_site_disorder_assembly
_atom_site_disorder_group
Se1 Se 0.17393(2) 0.25609(2) 0.121822(16) 0.01567(8) Uani 1 1 d . . .
C1 C 0.2772(3) 0.4657(2) 0.13830(17) 0.0153(3) Uani 1 1 d . . .
C2 C 0.4230(3) 0.4737(2) 0.19842(17) 0.0152(4) Uani 1 1 d . . .
C3 C 0.4998(3) 0.6321(3) 0.19728(17) 0.0159(4) Uani 1 1 d . . .
C4 C 0.4259(3) 0.7762(3) 0.14002(17) 0.0171(4) Uani 1 1 d . . .
C5 C 0.2808(3) 0.7663(3) 0.08090(18) 0.0184(4) Uani 1 1 d . . .
H5 H 0.2325 0.8656 0.0418 0.022 Uiso 1 1 calc R . .
C6 C 0.2080(3) 0.6111(3) 0.07968(17) 0.0181(4) Uani 1 1 d . . .
H6 H 0.1102 0.6032 0.0387 0.022 Uiso 1 1 calc R . .
O4 O 0.5028(2) 0.92766(18) 0.14359(14) 0.0219(3) Uani 1 1 d . . .
H4 H 0.4329 1.0074 0.1219 0.033 Uiso 1 1 calc R . .
C11 C 0.0013(3) 0.2070(3) 0.29029(17) 0.0160(3) Uani 1 1 d . . .
C12 C -0.0869(3) 0.0520(3) 0.31484(19) 0.0211(4) Uani 1 1 d . . .
H12 H -0.0579 -0.0250 0.2512 0.025 Uiso 1 1 calc R . .
C13 C -0.2174(3) 0.0103(3) 0.4330(2) 0.0240(4) Uani 1 1 d . . .
H13 H -0.2782 -0.0953 0.4499 0.029 Uiso 1 1 calc R . .
C14 C -0.2595(3) 0.1217(3) 0.52623(19) 0.0238(4) Uani 1 1 d . . .
H14 H -0.3485 0.0926 0.6070 0.029 Uiso 1 1 calc R . .
C15 C -0.1708(3) 0.2759(3) 0.5010(2) 0.0257(4) Uani 1 1 d . . .
H15 H -0.1996 0.3525 0.5648 0.031 Uiso 1 1 calc R . .
C16 C -0.0398(3) 0.3195(3) 0.38266(19) 0.0207(4) Uani 1 1 d . . .
H16 H 0.0206 0.4253 0.3657 0.025 Uiso 1 1 calc R . .
C7 C 0.4968(3) 0.3197(3) 0.26487(19) 0.0211(4) Uani 1 1 d . . .
H71 H 0.4107 0.2262 0.2743 0.025 Uiso 1 1 calc R . .
H72 H 0.5004 0.3449 0.3493 0.025 Uiso 1 1 calc R . .
H73 H 0.6274 0.2873 0.2144 0.025 Uiso 1 1 calc R . .
C8 C 0.6620(3) 0.6465(3) 0.2564(2) 0.0237(4) Uani 1 1 d . . .
H81 H 0.7684 0.5666 0.2213 0.028 Uiso 1 1 calc R . .
H82 H 0.6143 0.6202 0.3490 0.028 Uiso 1 1 calc R . .
H83 H 0.7083 0.7620 0.2373 0.028 Uiso 1 1 calc R . .

loop_
_atom_site_aniso_label
_atom_site_aniso_U_11
_atom_site_aniso_U_22
_atom_site_aniso_U_33
_atom_site_aniso_U_23
_atom_site_aniso_U_13
_atom_site_aniso_U_12
Se1 0.01889(12) 0.01264(13) 0.01509(11) -0.00185(8) -0.00351(8) -0.00279(8)
C1 0.0170(8) 0.0110(8) 0.0154(8) -0.0015(7) -0.0007(6) -0.0006(7)
C2 0.0160(8) 0.0117(9) 0.0156(8) -0.0014(7) -0.0013(6) 0.0009(7)
C3 0.0160(8) 0.0149(9) 0.0151(8) -0.0015(7) -0.0014(6) -0.0011(7)
C4 0.0197(8) 0.0123(9) 0.0159(8) -0.0023(7) 0.0009(7) -0.0026(7)
C5 0.0218(9) 0.0125(9) 0.0182(8) 0.0004(7) -0.0032(7) 0.0044(7)
C6 0.0177(8) 0.0195(10) 0.0165(8) -0.0006(7) -0.0046(7) 0.0005(7)
O4 0.0282(7) 0.0103(7) 0.0263(7) -0.0008(6) -0.0059(6) -0.0035(6)
C11 0.0154(8) 0.0147(9) 0.0182(8) 0.0004(7) -0.0061(7) -0.0004(7)
C12 0.0226(9) 0.0157(10) 0.0248(9) -0.0037(8) -0.0054(7) -0.0028(8)
C13 0.0226(10) 0.0185(10) 0.0289(10) 0.0021(8) -0.0046(8) -0.0063(8)
C14 0.0203(9) 0.0284(12) 0.0199(9) 0.0021(8) -0.0022(7) -0.0036(8)
C15 0.0264(10) 0.0293(12) 0.0203(9) -0.0075(8) -0.0023(8) -0.0043(9)
C16 0.0226(9) 0.0177(10) 0.0211(9) -0.0023(8) -0.0039(7) -0.0046(8)
C7 0.0249(9) 0.0134(9) 0.0266(9) 0.0006(8) -0.0114(8) 0.0004(7)
C8 0.0239(9) 0.0192(10) 0.0304(10) -0.0020(8) -0.0114(8) -0.0027(8)

loop_
_atom_type_symbol
_atom_type_description
_atom_type_scat_dispersion_real
_atom_type_scat_dispersion_imag
_atom_type_scat_source
C C 0.0181 0.0091 'International Tables Vol C Tables 4.2.6.8 and 6.1.1.4'
H H 0.0000 0.0000 'International Tables Vol C Tables 4.2.6.8 and 6.1.1.4'
O O 0.0492 0.0322 'International Tables Vol C Tables 4.2.6.8 and 6.1.1.4'
Se Se -0.7943 1.1372 'International Tables Vol C Tables 4.2.6.8 and 6.1.1.4'

loop_
_geom_angle_atom_site_label_1
_geom_angle_atom_site_label_2
_geom_angle_atom_site_label_3
_geom_angle
_geom_angle_site_symmetry_1
_geom_angle_site_symmetry_3
_geom_angle_publ_flag
C1 Se1 C11 101.51(8) . . ?
C6 C1 C2 121.00(17) . . ?
C6 C1 Se1 116.12(14) . . ?
C2 C1 Se1 122.76(14) . . ?
C1 C2 C3 118.55(17) . . ?
C1 C2 C7 122.03(17) . . ?
C3 C2 C7 119.42(17) . . ?
C4 C3 C2 119.42(17) . . ?
C4 C3 C8 119.98(17) . . ?
C2 C3 C8 120.60(17) . . ?
O4 C4 C3 117.18(17) . . ?
O4 C4 C5 121.48(18) . . ?
C3 C4 C5 121.34(18) . . ?
C6 C5 C4 119.40(18) . . ?
C6 C5 H5 120.3 . . ?
C4 C5 H5 120.3 . . ?
C5 C6 C1 120.27(17) . . ?
C5 C6 H6 119.9 . . ?
C1 C6 H6 119.9 . . ?
C4 O4 H4 109.5 . . ?
C16 C11 C12 120.50(18) . . ?
C16 C11 Se1 123.00(15) . . ?
C12 C11 Se1 116.48(15) . . ?
C13 C12 C11 119.6(2) . . ?
C13 C12 H12 120.2 . . ?
C11 C12 H12 120.2 . . ?
C14 C13 C12 120.4(2) . . ?
C14 C13 H13 119.8 . . ?
C12 C13 H13 119.8 . . ?
C13 C14 C15 119.59(19) . . ?
C13 C14 H14 120.2 . . ?
C15 C14 H14 120.2 . . ?
C14 C15 C16 120.6(2) . . ?
C14 C15 H15 119.7 . . ?
C16 C15 H15 119.7 . . ?
C11 C16 C15 119.29(19) . . ?
C11 C16 H16 120.4 . . ?
C15 C16 H16 120.4 . . ?
C2 C7 H71 109.5 . . ?
C2 C7 H72 109.5 . . ?
H71 C7 H72 109.5 . . ?
C2 C7 H73 109.5 . . ?
H71 C7 H73 109.5 . . ?
H72 C7 H73 109.5 . . ?
C3 C8 H81 109.5 . . ?
C3 C8 H82 109.5 . . ?
H81 C8 H82 109.5 . . ?
C3 C8 H83 109.5 . . ?
H81 C8 H83 109.5 . . ?
H82 C8 H83 109.5 . . ?

loop_
_geom_bond_atom_site_label_1
_geom_bond_atom_site_label_2
_geom_bond_distance
_geom_bond_site_symmetry_2
_geom_bond_publ_flag
Se1 C1 1.9210(19) . ?
Se1 C11 1.9284(19) . ?
C1 C6 1.394(3) . ?
C1 C2 1.404(3) . ?
C2 C3 1.409(3) . ?
C2 C7 1.502(3) . ?
C3 C4 1.394(3) . ?
C3 C8 1.512(3) . ?
C4 O4 1.371(2) . ?
C4 C5 1.395(3) . ?
C5 C6 1.378(3) . ?
C5 H5 0.9500 . ?
C6 H6 0.9500 . ?
O4 H4 0.8400 . ?
C11 C16 1.383(3) . ?
C11 C12 1.392(3) . ?
C12 C13 1.390(3) . ?
C12 H12 0.9500 . ?
C13 C14 1.384(3) . ?
C13 H13 0.9500 . ?
C14 C15 1.387(3) . ?
C14 H14 0.9500 . ?
C15 C16 1.395(3) . ?
C15 H15 0.9500 . ?
C16 H16 0.9500 . ?
C7 H71 0.9800 . ?
C7 H72 0.9800 . ?
C7 H73 0.9800 . ?
C8 H81 0.9800 . ?
C8 H82 0.9800 . ?
C8 H83 0.9800 . ?

loop_
_cod_related_entry_id
_cod_related_entry_database
_cod_related_entry_code
1 ChemSpider 9099089
